data_2200042
loop_
_publ_author_name
'Lynch, Daniel E.'
'McClenaghan, Ian'

_publ_section_title
;
 4-Methoxy-3-nitropyridinium chloride
;
_journal_issue 1
_journal_name_full 'Acta Crystallographica Section E'
_journal_page_first o83
_journal_page_last o84
_journal_paper_doi 10.1107/S1600536800020729
_journal_volume 57
_journal_year 2001
_chemical_formula_iupac 'C6 H7 N2 O3 1+, Cl 1-'
_chemical_formula_moiety 'C6 H7 N2 O3 1+, Cl 1-'
_chemical_formula_sum 'C6 H7 Cl N2 O3'
_chemical_formula_weight 190.59
_chemical_name_systematic
;
4-Methoxy-3-nitropyridinium chloride
;
_space_group_IT_number 14
_symmetry_cell_setting monoclinic
_symmetry_space_group_name_Hall '-P 2yn'
_symmetry_space_group_name_H-M 'P 1 21/n 1'
_audit_creation_method SHELXL-97
_cell_angle_alpha 90.00
_cell_angle_beta 111.523(3)
_cell_angle_gamma 90.00
_cell_formula_units_Z 4
_cell_length_a 10.6185(4)
_cell_length_b 7.1517(4)
_cell_length_c 11.3701(5)
_cell_measurement_reflns_used 4004
_cell_measurement_temperature 150(2)
_cell_measurement_theta_max 27.5
_cell_measurement_theta_min 2.9
_cell_volume 803.24(7)
_computing_cell_refinement 'DENZO and COLLECT'
_computing_data_collection 'DENZO (Otwinowski & Minor, 1997) and COLLECT (Hooft, 1998)'
_computing_data_reduction 'DENZO and COLLECT'
_computing_publication_material SHELXL97
_computing_structure_refinement 'SHELXL97 (Sheldrick, 1997)'
_computing_structure_solution 'SHELXS97 (Sheldrick, 1997)'
_diffrn_ambient_temperature 150(2)
_diffrn_detector_area_resol_mean 9.091
_diffrn_measured_fraction_theta_full .992
_diffrn_measured_fraction_theta_max .992
_diffrn_measurement_device_type 'Enraf Nonius KappaCCD area-detector'
_diffrn_measurement_method '\f and \w'
_diffrn_radiation_monochromator graphite
_diffrn_radiation_source 'Enraf Nonius FR591 rotating anode'
_diffrn_radiation_type MoK\a
_diffrn_radiation_wavelength .71073
_diffrn_reflns_av_R_equivalents .042
_diffrn_reflns_av_sigmaI/netI .052
_diffrn_reflns_limit_h_max 13
_diffrn_reflns_limit_h_min -13
_diffrn_reflns_limit_k_max 9
_diffrn_reflns_limit_k_min -8
_diffrn_reflns_limit_l_max 14
_diffrn_reflns_limit_l_min -13
_diffrn_reflns_number 5993
_diffrn_reflns_theta_full 27.5
_diffrn_reflns_theta_max 27.5
_diffrn_reflns_theta_min 3.3
_diffrn_standards_decay_% 0
_diffrn_standards_number 0
_exptl_absorpt_coefficient_mu .44
_exptl_absorpt_correction_T_max .957
_exptl_absorpt_correction_T_min .937
_exptl_absorpt_correction_type multi-scan
_exptl_absorpt_process_details '(SORTAV; Blessing, 1995)'
_exptl_crystal_colour colourless
_exptl_crystal_density_diffrn 1.576
_exptl_crystal_density_method 'not measured'
_exptl_crystal_description block
_exptl_crystal_F_000 392
_exptl_crystal_size_max .15
_exptl_crystal_size_mid .15
_exptl_crystal_size_min .10
_refine_diff_density_max .25
_refine_diff_density_min -.26
_refine_ls_extinction_method none
_refine_ls_goodness_of_fit_ref 1.00
_refine_ls_hydrogen_treatment mixed
_refine_ls_matrix_type full
_refine_ls_number_parameters 114
_refine_ls_number_reflns 1835
_refine_ls_number_restraints 0
_refine_ls_restrained_S_all 1.00
_refine_ls_R_factor_all .078
_refine_ls_R_factor_gt .043
_refine_ls_shift/su_max <0.001
_refine_ls_shift/su_mean <0.001
_refine_ls_structure_factor_coef Fsqd
_refine_ls_weighting_details 'w = 1/[\s^2^(Fo^2^)+(0.0664P)^2^] where P = (Fo^2^+2Fc^2^)/3'
_refine_ls_weighting_scheme calc
_refine_ls_wR_factor_ref .121
_reflns_number_gt 1219
_reflns_number_total 1835
_reflns_threshold_expression I>2\s(I)
_cod_data_source_file cf6034.cif
_cod_data_source_block I
_cod_original_cell_volume 803.24(6)
_cod_original_sg_symbol_H-M 'P 21/n'
_cod_database_code 2200042
_cod_database_fobs_code 2200042

loop_
_symmetry_equiv_pos_as_xyz
'x, y, z'
'x+1/2, -y+1/2, z+1/2'
'-x, -y, -z'
'-x-1/2, y-1/2, -z-1/2'

loop_
_atom_site_label
_atom_site_fract_x
_atom_site_fract_y
_atom_site_fract_z
_atom_site_U_iso_or_equiv
_atom_site_adp_type
_atom_site_calc_flag
_atom_site_refinement_flags
_atom_site_occupancy
_atom_site_disorder_assembly
_atom_site_disorder_group
_atom_site_type_symbol
Cl1 .14928(5) -.48448(7) .68197(5) .0504(2) Uani d . 1 . . Cl
N1 .29721(17) -.4262(3) .95746(18) .0483(5) Uani d . 1 . . N
H1 .245(2) -.426(4) .870(3) .078(8) Uiso d . 1 . . H
C2 .3021(2) -.2817(3) 1.03233(19) .0455(5) Uani d . 1 . . C
H2 .2585 -.1676 .9975 .057 Uiso calc R 1 . . H
C3 .37018(18) -.2979(3) 1.15977(17) .0387(5) Uani d . 1 . . C
N31 .36643(19) -.1332(2) 1.23515(17) .0500(5) Uani d . 1 . . N
O31 .29498(18) -.0033(2) 1.18145(18) .0687(5) Uani d . 1 . . O
O32 .4352(2) -.1318(2) 1.34665(16) .0872(6) Uani d . 1 . . O
C4 .43571(18) -.4643(3) 1.21323(18) .0377(5) Uani d . 1 . . C
O41 .49836(15) -.47804(18) 1.33625(13) .0460(4) Uani d . 1 . . O
C42 .5523(2) -.6580(3) 1.3888(2) .0584(6) Uani d . 1 . . C
H421 .4788 -.7501 1.3661 .073 Uiso calc R 1 . . H
H422 .5939 -.6482 1.4811 .073 Uiso calc R 1 . . H
H423 .6205 -.6977 1.3549 .073 Uiso calc R 1 . . H
C5 .42871(19) -.6114(3) 1.12890(18) .0426(5) Uani d . 1 . . C
H5 .4727 -.7268 1.1597 .053 Uiso calc R 1 . . H
C6 .35892(19) -.5873(3) 1.00372(19) .0462(5) Uani d . 1 . . C
H6 .3537 -.6877 .9474 .058 Uiso calc R 1 . . H

loop_
_atom_site_aniso_label
_atom_site_aniso_U_11
_atom_site_aniso_U_22
_atom_site_aniso_U_33
_atom_site_aniso_U_12
_atom_site_aniso_U_13
_atom_site_aniso_U_23
Cl1 .0667(4) .0442(4) .0359(3) -.0050(2) .0138(3) .0012(2)
N1 .0532(10) .0567(12) .0342(10) -.0028(9) .0150(9) -.0030(9)
C2 .0552(12) .0428(12) .0408(12) .0066(10) .0203(10) .0073(9)
C3 .0499(11) .0323(10) .0374(11) -.0019(8) .0199(9) -.0027(8)
N31 .0715(12) .0371(10) .0475(12) -.0018(9) .0289(10) -.0029(8)
O31 .0751(11) .0511(11) .0778(13) .0212(8) .0255(10) -.0042(8)
O32 .1658(19) .0456(11) .0422(10) .0023(11) .0285(11) -.0065(8)
C4 .0420(10) .0394(11) .0328(11) -.0050(8) .0149(9) -.0020(8)
O41 .0550(8) .0447(9) .0331(8) .0060(6) .0101(7) .0010(6)
C42 .0693(14) .0559(14) .0452(13) .0136(12) .0152(11) .0104(11)
C5 .0498(11) .0343(11) .0448(12) -.0022(9) .0187(10) -.0014(9)
C6 .0543(12) .0438(12) .0440(12) -.0107(10) .0223(10) -.0109(10)

loop_
_atom_type_symbol
_atom_type_description
_atom_type_scat_dispersion_real
_atom_type_scat_dispersion_imag
_atom_type_scat_source
C C .0033 .0016 'International Tables Vol C Tables 4.2.6.8 and 6.1.1.4'
H H .0000 .0000 'International Tables Vol C Tables 4.2.6.8 and 6.1.1.4'
N N .0061 .0033 'International Tables Vol C Tables 4.2.6.8 and 6.1.1.4'
O O .0106 .0060 'International Tables Vol C Tables 4.2.6.8 and 6.1.1.4'
Cl Cl .1484 .1585 'International Tables Vol C Tables 4.2.6.8 and 6.1.1.4'

loop_
_geom_angle_atom_site_label_1
_geom_angle_atom_site_label_2
_geom_angle_atom_site_label_3
_geom_angle
C2 N1 C6 121.42(19)
C2 N1 H1 123.0(16)
C6 N1 H1 115.4(16)
N1 C2 C3 119.7(2)
N1 C2 H2 120.2
C3 C2 H2 120.2
C2 C3 C4 121.19(17)
C2 C3 N31 115.77(18)
C4 C3 N31 123.02(17)
O32 N31 O31 123.16(18)
O32 N31 C3 118.99(18)
O31 N31 C3 117.85(18)
O41 C4 C3 120.20(17)
O41 C4 C5 123.30(17)
C3 C4 C5 116.50(18)
C4 O41 C42 118.42(16)
O41 C42 H421 109.5
O41 C42 H422 109.5
H421 C42 H422 109.5
O41 C42 H423 109.5
H421 C42 H423 109.5
H422 C42 H423 109.5
C6 C5 C4 119.58(18)
C6 C5 H5 120.2
C4 C5 H5 120.2
N1 C6 C5 121.63(19)
N1 C6 H6 119.2
C5 C6 H6 119.2

loop_
_geom_bond_atom_site_label_1
_geom_bond_atom_site_label_2
_geom_bond_site_symmetry_2
_geom_bond_distance
_geom_bond_publ_flag
N1 C2 . 1.328(3) ?
N1 C6 . 1.335(3) ?
N1 H1 . .94(3) ?
C2 C3 . 1.366(3) ?
C2 H2 . .95 ?
C3 C4 . 1.400(3) ?
C3 N31 . 1.466(2) ?
N31 O32 . 1.209(2) ?
N31 O31 . 1.213(2) ?
C4 O41 . 1.314(2) ?
C4 C5 . 1.407(3) ?
O41 C42 . 1.446(2) ?
C42 H421 . .98 ?
C42 H422 . .98 ?
C42 H423 . .98 ?
C5 C6 . 1.353(3) ?
C5 H5 . .95 ?
C6 H6 . .95 ?

loop_
_geom_hbond_atom_site_label_D
_geom_hbond_atom_site_label_H
_geom_hbond_atom_site_label_A
_geom_hbond_site_symmetry_A
_geom_hbond_distance_DH
_geom_hbond_distance_HA
_geom_hbond_distance_DA
_geom_hbond_angle_DHA
_geom_hbond_publ_flag
N1 H1 Cl1 . .94(3) 2.05(3) 2.974(2) 167(2) yes
C5 H5 Cl1 2_535 .95 2.74 3.629(2) 157 yes
C6 H6 Cl1 4_657 .95 2.58 3.521(2) 173 yes

loop_
_geom_torsion_atom_site_label_1
_geom_torsion_atom_site_label_2
_geom_torsion_atom_site_label_3
_geom_torsion_atom_site_label_4
_geom_torsion
C6 N1 C2 C3 -.8(3)
N1 C2 C3 C4 .3(3)
N1 C2 C3 N31 -178.12(16)
C2 C3 N31 O32 -172.9(2)
C4 C3 N31 O32 8.7(3)
C2 C3 N31 O31 6.2(3)
C4 C3 N31 O31 -172.20(18)
C2 C3 C4 O41 -178.69(17)
N31 C3 C4 O41 -.4(3)
C2 C3 C4 C5 .7(3)
N31 C3 C4 C5 178.98(16)
C3 C4 O41 C42 173.49(18)
C5 C4 O41 C42 -5.8(3)
O41 C4 C5 C6 178.18(18)
C3 C4 C5 C6 -1.2(3)
C2 N1 C6 C5 .3(3)
C4 C5 C6 N1 .7(3)

loop_
_cod_related_entry_id
_cod_related_entry_database
_cod_related_entry_code
1 ChemSpider 315869
